data_7707797
loop_
_publ_author_name
'Fraser, Hector W. L.'
'Payne, Emily H.'
'Sarkar, Arup'
'Wilson, Lucinda R. B.'
'Mitcov, Dmitri'
'Nichol, Gary S.'
'Rajaraman, Gopalan'
'Piligkos, Stergios'
'Brechin, Euan K.'

_publ_section_title
;
 [(V<sup>IV</sup>O)<sub>2</sub>MII5] (M = Ni, Co) Anderson wheels.
;
_journal_issue 36
_journal_name_full 'Dalton transactions (Cambridge, England : 2003)'
_journal_page_first 12495
_journal_page_last 12501
_journal_paper_doi 10.1039/d1dt01710a
_journal_volume 50
_journal_year 2021
_chemical_formula_moiety 'C60 H60 Cl2 N10 Ni5 O12 V2, 2(Cl O4), 2(C H4 O)'
_chemical_formula_sum 'C62 H68 Cl4 N10 Ni5 O22 V2'
_chemical_formula_weight 1842.49
_space_group_crystal_system monoclinic
_space_group_IT_number 14
_space_group_name_Hall '-P 2yn'
_space_group_name_H-M_alt 'P 1 21/n 1'
_atom_sites_solution_hydrogens mixed
_atom_sites_solution_primary dual
_audit_creation_date 2021-06-23
_audit_creation_method
;
Olex2 1.3-beta
(compiled 2020.11.12 svn.r5f609507 for OlexSys, GUI svn.r6272)
;
_audit_update_record
;
2021-06-23 deposited with the CCDC.	2021-07-02 downloaded from the CCDC.
;
_cell_angle_alpha 90
_cell_angle_beta 107.745(2)
_cell_angle_gamma 90
_cell_formula_units_Z 2
_cell_length_a 15.7800(3)
_cell_length_b 12.4392(2)
_cell_length_c 19.0165(4)
_cell_measurement_reflns_used 28878
_cell_measurement_temperature 120.0
_cell_measurement_theta_max 32.6410
_cell_measurement_theta_min 3.4520
_cell_volume 3555.16(12)
_computing_cell_refinement 'CrysAlisPro 1.171.38.46 (Rigaku OD, 2015)'
_computing_data_collection 'CrysAlisPro 1.171.38.46 (Rigaku OD, 2015)'
_computing_data_reduction 'CrysAlisPro 1.171.38.46 (Rigaku OD, 2015)'
_computing_molecular_graphics 'Olex2 1.3-beta (Dolomanov et al., 2009)'
_computing_publication_material 'Olex2 1.3-beta (Dolomanov et al., 2009)'
_computing_structure_refinement 'SHELXL 2016/6 (Sheldrick, 2015)'
_computing_structure_solution 'ShelXT (Sheldrick, 2015)'
_diffrn_ambient_environment N~2~
_diffrn_ambient_temperature 120.0
_diffrn_detector 'CCD plate'
_diffrn_detector_area_resol_mean 5.1574
_diffrn_detector_type Atlas
_diffrn_measured_fraction_theta_full 0.998
_diffrn_measured_fraction_theta_max 0.956
_diffrn_measurement_details
;
List of Runs (angles in degrees, time in seconds):

  # Type    Start    End  Width  t~exp~   \w     \q     \k     \f   Frames
#--------------------------------------------------------------------------
  1  \w   -104.00 -57.00   1.00   10.00    --  -17.68-178.00-150.00   47
  2  \w    -92.00  14.00   1.00   10.00    --  -17.68 -77.00 120.00  106
  3  \w    -49.00  56.00   1.00   10.00    --  -17.68  77.00 -30.00  105
  4  \w   -103.00 -55.00   1.00   10.00    --  -17.68 178.00  60.00   48
  5  \w    -12.00  93.00   1.00   10.00    --   19.09  77.00-150.00  105
  6  \w    -12.00  93.00   1.00   10.00    --   19.09  77.00 -60.00  105
  7  \w    -51.00  37.00   1.00   10.00    --   19.09 -38.00 -60.00   88
  8  \w     12.00  91.00   1.00   10.00    --   19.09  38.00 150.00   79
  9  \w     38.00  64.00   1.00   10.00    --   19.09 178.00 -30.00   26
 10  \w    -18.00   9.00   1.00   10.00    --   19.09 -38.00  60.00   27
 11  \w    -19.00  58.00   1.00   10.00    --   19.09 -99.00  60.00   77
;
_diffrn_measurement_device 'four-circle diffractometer'
_diffrn_measurement_device_type 'Rigaku Oxford Diffraction SuperNova'
_diffrn_measurement_method '\w scans'
_diffrn_orient_matrix_type 'CrysAlisPro convention (1999,Acta A55,543-557)'
_diffrn_orient_matrix_UB_11 -0.0182721000
_diffrn_orient_matrix_UB_12 0.0018205000
_diffrn_orient_matrix_UB_13 0.0297550000
_diffrn_orient_matrix_UB_21 0.0152109000
_diffrn_orient_matrix_UB_22 0.0536453000
_diffrn_orient_matrix_UB_23 0.0076722000
_diffrn_orient_matrix_UB_31 -0.0407720000
_diffrn_orient_matrix_UB_32 0.0191996000
_diffrn_orient_matrix_UB_33 -0.0242909000
_diffrn_radiation_monochromator mirror
_diffrn_radiation_probe x-ray
_diffrn_radiation_type MoK\a
_diffrn_radiation_wavelength 0.71073
_diffrn_reflns_av_R_equivalents 0.0447
_diffrn_reflns_av_unetI/netI 0.0318
_diffrn_reflns_Laue_measured_fraction_full 0.998
_diffrn_reflns_Laue_measured_fraction_max 0.956
_diffrn_reflns_limit_h_max 24
_diffrn_reflns_limit_h_min -23
_diffrn_reflns_limit_k_max 18
_diffrn_reflns_limit_k_min -18
_diffrn_reflns_limit_l_max 28
_diffrn_reflns_limit_l_min -28
_diffrn_reflns_number 90810
_diffrn_reflns_point_group_measured_fraction_full 0.998
_diffrn_reflns_point_group_measured_fraction_max 0.956
_diffrn_reflns_theta_full 25.242
_diffrn_reflns_theta_max 32.985
_diffrn_reflns_theta_min 3.072
_diffrn_source 'micro-focus sealed X-ray tube'
_diffrn_source_current 0.8
_diffrn_source_type 'SuperNova (Mo) X-ray Source'
_diffrn_source_voltage 50
_exptl_absorpt_coefficient_mu 1.779
_exptl_absorpt_correction_T_max 1.000
_exptl_absorpt_correction_T_min 0.260
_exptl_absorpt_correction_type gaussian
_exptl_absorpt_process_details
;
CrysAlisPro 1.171.38.46 (Rigaku Oxford Diffraction, 2015)
Numerical absorption correction based on gaussian integration over
			a multifaceted crystal model
Empirical absorption correction using spherical harmonics,
 implemented in SCALE3 ABSPACK scaling algorithm.
;
_exptl_crystal_colour 'dark green'
_exptl_crystal_density_diffrn 1.721
_exptl_crystal_description block
_exptl_crystal_F_000 1880
_exptl_crystal_recrystallization_method 'The material was recrystallised from methanol by hydrothermal bomb'
_exptl_crystal_size_max 0.524
_exptl_crystal_size_mid 0.29
_exptl_crystal_size_min 0.159
_refine_diff_density_max 0.678
_refine_diff_density_min -0.475
_refine_diff_density_rms 0.084
_refine_ls_extinction_method none
_refine_ls_goodness_of_fit_ref 1.042
_refine_ls_hydrogen_treatment mixed
_refine_ls_matrix_type full
_refine_ls_number_parameters 516
_refine_ls_number_reflns 12777
_refine_ls_number_restraints 155
_refine_ls_restrained_S_all 1.042
_refine_ls_R_factor_all 0.0461
_refine_ls_R_factor_gt 0.0341
_refine_ls_shift/su_max 0.002
_refine_ls_shift/su_mean 0.000
_refine_ls_structure_factor_coef Fsqd
_refine_ls_weighting_details 'w=1/[\s^2^(Fo^2^)+(0.0287P)^2^+2.6346P] where P=(Fo^2^+2Fc^2^)/3'
_refine_ls_weighting_scheme calc
_refine_ls_wR_factor_gt 0.0719
_refine_ls_wR_factor_ref 0.0770
_reflns_Friedel_coverage 0.000
_reflns_number_gt 10678
_reflns_number_total 12777
_reflns_threshold_expression 'I > 2\s(I)'
_cod_data_source_file d1dt01710a2.cif
_cod_data_source_block eb17037
_cod_depositor_comments 'Adding full bibliography for 7707796--7707797.cif.'
_cod_database_code 7707797
_shelx_shelxl_version_number 2016/6
_chemical_oxdiff_formula 'C62H68Cl4Ni5N10O22V2 '
_chemical_oxdiff_usercomment '@ 120 K 845o (ii)'
_shelx_space_group_comment
;
The symmetry employed for this shelxl refinement is uniquely defined
by the following loop, which should always be used as a source of
symmetry information in preference to the above space-group names.
They are only intended as comments.
;
_reflns_odcompleteness_completeness 99.85
_reflns_odcompleteness_iscentric 1
_reflns_odcompleteness_theta 30.44
_olex2_refinement_description
;
1. Fixed Uiso
 At 1.2 times of:
  All C(H) groups, All C(H,H) groups, All O(H) groups
 At 1.5 times of:
  All C(H,H,H) groups
2. Restrained distances
 O11-H11
 0.84 with sigma of 0.02
 O7-O8 \\sim O7-O9 \\sim O7-O10 \\sim O8-O9 \\sim O8-O10 \\sim O9-O10 \\sim
O9A-O10A \\sim O9A-O7A \\sim O9A-
 O8A \\sim O10A-O7A \\sim O10A-O8A \\sim O7A-O8A
 with sigma of 0.04
 Cl2-O7 \\sim Cl2-O8 \\sim Cl2-O9 \\sim Cl2-O10 \\sim Cl2-O9A \\sim Cl2-O10A
\\sim Cl2-O7A \\sim Cl2-O8A
 with sigma of 0.02
3. Rigid body (RIGU) restrains
 O7, O8, O9, O10, Cl2
 with sigma for 1-2 distances of 0.004 and sigma for 1-3 distances of 0.004
 O9A, O10A, O7A, O8A, Cl2
 with sigma for 1-2 distances of 0.004 and sigma for 1-3 distances of 0.004
4. Others
 Sof(O9A)=Sof(O10A)=Sof(O7A)=Sof(O8A)=1-FVAR(1)
 Sof(O7)=Sof(O8)=Sof(O9)=Sof(O10)=FVAR(1)
5.a Secondary CH2 refined with riding coordinates:
 C6(H6A,H6B), C12(H12A,H12B), C18(H18A,H18B), C24(H24A,H24B), C30(H30A,H30B)
5.b Aromatic/amide H refined with riding coordinates:
 C1(H1), C2(H2), C3(H3), C4(H4), C7(H7), C8(H8), C9(H9), C10(H10), C13(H13),
 C14(H14), C15(H15), C16(H16), C19(H19), C20(H20), C21(H21), C22(H22), C25(H25),
  C26(H26), C27(H27), C28(H28)
5.c Idealised Me refined as rotating group:
 C31(H31A,H31B,H31C)
;
_olex2_date_sample_data_collection 2017-03-17
_olex2_date_sample_submission 2017-03-16
_olex2_diffrn_ambient_temperature_device 'Oxford Cryosystems Cryostream 700+'
_olex2_exptl_crystal_mounting_method 'The crystal was mounted on a MITIGEN holder in Paratone oil'
_olex2_submission_original_sample_id 845o(ii)
_olex2_submission_special_instructions 'No special instructions were received'
_oxdiff_exptl_absorpt_empirical_details
;
Empirical correction (ABSPACK) includes:
- Absorption correction using spherical harmonics
- Frame scaling
;
_oxdiff_exptl_absorpt_empirical_full_max 1.279
_oxdiff_exptl_absorpt_empirical_full_min 0.804

loop_
_space_group_symop_operation_xyz
'x, y, z'
'-x+1/2, y+1/2, -z+1/2'
'-x, -y, -z'
'x-1/2, -y-1/2, z-1/2'

loop_
_atom_site_label
_atom_site_type_symbol
_atom_site_fract_x
_atom_site_fract_y
_atom_site_fract_z
_atom_site_U_iso_or_equiv
_atom_site_adp_type
_atom_site_occupancy
_atom_site_site_symmetry_order
_atom_site_calc_flag
_atom_site_refinement_flags_posn
_atom_site_refinement_flags_adp
_atom_site_refinement_flags_occupancy
_atom_site_disorder_assembly
_atom_site_disorder_group
Ni1 Ni 0.63468(2) 0.68157(2) 0.49373(2) 0.01304(4) Uani 1 1 d . . . . .
Ni2 Ni 0.500000 0.500000 0.500000 0.01128(5) Uani 1 2 d S T P . .
Ni3 Ni 0.35329(2) 0.43732(2) 0.35250(2) 0.01263(4) Uani 1 1 d . . . . .
V1 V 0.49791(2) 0.61367(2) 0.34674(2) 0.01352(5) Uani 1 1 d . . . . .
Cl1 Cl 0.35452(2) 0.25033(3) 0.38504(2) 0.01604(7) Uani 1 1 d . . . . .
O1 O 0.62658(7) 0.60844(9) 0.39851(6) 0.0159(2) Uani 1 1 d . . . . .
O2 O 0.49756(7) 0.65407(8) 0.45156(6) 0.0136(2) Uani 1 1 d . . . . .
O3 O 0.36582(7) 0.47023(8) 0.46035(6) 0.01267(19) Uani 1 1 d . . . . .
O4 O 0.49149(7) 0.45428(8) 0.39211(6) 0.0130(2) Uani 1 1 d . . . . .
O5 O 0.36562(7) 0.59109(9) 0.32148(6) 0.0146(2) Uani 1 1 d . . . . .
O6 O 0.49159(8) 0.72141(10) 0.29853(7) 0.0227(2) Uani 1 1 d . . . . .
N1 N 0.76591(9) 0.69320(11) 0.49645(8) 0.0174(3) Uani 1 1 d . . . . .
N2 N 0.58988(9) 0.83178(11) 0.45159(8) 0.0172(3) Uani 1 1 d . . . . .
N3 N 0.22070(8) 0.46038(11) 0.34463(7) 0.0159(2) Uani 1 1 d . . . . .
N4 N 0.52360(9) 0.50875(12) 0.26878(8) 0.0183(3) Uani 1 1 d . . . . .
N5 N 0.33137(9) 0.41392(11) 0.24078(8) 0.0160(2) Uani 1 1 d . . . . .
C1 C 0.83675(11) 0.72378(14) 0.55321(10) 0.0203(3) Uani 1 1 d . . . . .
H1 H 0.827153 0.748252 0.597489 0.024 Uiso 1 1 calc R . . . .
C2 C 0.92263(11) 0.72077(16) 0.54921(11) 0.0274(4) Uani 1 1 d . . . . .
H2 H 0.971085 0.744471 0.589552 0.033 Uiso 1 1 calc R . . . .
C3 C 0.93685(12) 0.68265(17) 0.48543(12) 0.0307(4) Uani 1 1 d . . . . .
H3 H 0.995461 0.678459 0.481745 0.037 Uiso 1 1 calc R . . . .
C4 C 0.86474(11) 0.65064(17) 0.42700(11) 0.0274(4) Uani 1 1 d . . . . .
H4 H 0.873180 0.624148 0.382759 0.033 Uiso 1 1 calc R . . . .
C5 C 0.77972(11) 0.65789(14) 0.43407(10) 0.0204(3) Uani 1 1 d . . . . .
C6 C 0.69792(11) 0.62810(17) 0.37124(10) 0.0255(4) Uani 1 1 d . . . . .
H6A H 0.682600 0.687443 0.334862 0.031 Uiso 1 1 calc R . . . .
H6B H 0.710241 0.563076 0.345957 0.031 Uiso 1 1 calc R . . . .
C7 C 0.63803(11) 0.91387(14) 0.43772(10) 0.0207(3) Uani 1 1 d . . . . .
H7 H 0.700070 0.903780 0.446497 0.025 Uiso 1 1 calc R . . . .
C8 C 0.60106(13) 1.01237(14) 0.41121(10) 0.0242(3) Uani 1 1 d . . . . .
H8 H 0.636842 1.068539 0.401661 0.029 Uiso 1 1 calc R . . . .
C9 C 0.51072(13) 1.02714(14) 0.39894(10) 0.0250(4) Uani 1 1 d . . . . .
H9 H 0.483618 1.094084 0.381155 0.030 Uiso 1 1 calc R . . . .
C10 C 0.46023(12) 0.94328(13) 0.41287(10) 0.0209(3) Uani 1 1 d . . . . .
H10 H 0.398095 0.951787 0.404459 0.025 Uiso 1 1 calc R . . . .
C11 C 0.50205(10) 0.84625(13) 0.43940(9) 0.0168(3) Uani 1 1 d . . . . .
C12 C 0.45123(10) 0.75084(12) 0.45575(9) 0.0164(3) Uani 1 1 d . . . . .
H12A H 0.444890 0.758343 0.505731 0.020 Uiso 1 1 calc R . . . .
H12B H 0.390923 0.748469 0.419606 0.020 Uiso 1 1 calc R . . . .
C13 C 0.14734(11) 0.43181(14) 0.28986(9) 0.0209(3) Uani 1 1 d . . . . .
H13 H 0.154065 0.391559 0.249442 0.025 Uiso 1 1 calc R . . . .
C14 C 0.06251(11) 0.45912(16) 0.29049(11) 0.0267(4) Uani 1 1 d . . . . .
H14 H 0.011770 0.438277 0.251169 0.032 Uiso 1 1 calc R . . . .
C15 C 0.05330(11) 0.51764(17) 0.34989(11) 0.0289(4) Uani 1 1 d . . . . .
H15 H -0.004002 0.539049 0.351150 0.035 Uiso 1 1 calc R . . . .
C16 C 0.12841(11) 0.54458(14) 0.40733(10) 0.0217(3) Uani 1 1 d . . . . .
H16 H 0.123244 0.582856 0.449063 0.026 Uiso 1 1 calc R . . . .
C17 C 0.21156(10) 0.51452(12) 0.40275(9) 0.0156(3) Uani 1 1 d . . . . .
C18 C 0.29668(9) 0.54144(12) 0.46332(9) 0.0147(3) Uani 1 1 d . . . . .
H18A H 0.314369 0.616400 0.457286 0.018 Uiso 1 1 calc R . . . .
H18B H 0.286529 0.535441 0.512045 0.018 Uiso 1 1 calc R . . . .
C19 C 0.52722(13) 0.54042(17) 0.20195(10) 0.0277(4) Uani 1 1 d . . . . .
H19 H 0.511984 0.612488 0.186768 0.033 Uiso 1 1 calc R . . . .
C20 C 0.55225(16) 0.4719(2) 0.15492(12) 0.0401(5) Uani 1 1 d . . . . .
H20 H 0.553889 0.495739 0.107888 0.048 Uiso 1 1 calc R . . . .
C21 C 0.57495(17) 0.3674(2) 0.17808(13) 0.0418(5) Uani 1 1 d . . . . .
H21 H 0.592452 0.318480 0.146736 0.050 Uiso 1 1 calc R . . . .
C22 C 0.57221(13) 0.33413(16) 0.24667(11) 0.0302(4) Uani 1 1 d . . . . .
H22 H 0.587655 0.262522 0.262924 0.036 Uiso 1 1 calc R . . . .
C23 C 0.54640(10) 0.40745(14) 0.29147(9) 0.0186(3) Uani 1 1 d . . . . .
C24 C 0.54421(10) 0.37950(13) 0.36783(9) 0.0164(3) Uani 1 1 d . . . . .
H24A H 0.519421 0.306355 0.367637 0.020 Uiso 1 1 calc R . . . .
H24B H 0.605526 0.379751 0.402359 0.020 Uiso 1 1 calc R . . . .
C25 C 0.33335(11) 0.32220(13) 0.20382(9) 0.0192(3) Uani 1 1 d . . . . .
H25 H 0.349682 0.257337 0.230947 0.023 Uiso 1 1 calc R . . . .
C26 C 0.31251(12) 0.31901(14) 0.12795(10) 0.0241(3) Uani 1 1 d . . . . .
H26 H 0.315134 0.253183 0.103362 0.029 Uiso 1 1 calc R . . . .
C27 C 0.28773(13) 0.41313(15) 0.08814(10) 0.0255(4) Uani 1 1 d . . . . .
H27 H 0.272800 0.412842 0.035826 0.031 Uiso 1 1 calc R . . . .
C28 C 0.28505(11) 0.50757(14) 0.12575(9) 0.0210(3) Uani 1 1 d . . . . .
H28 H 0.267398 0.572912 0.099503 0.025 Uiso 1 1 calc R . . . .
C29 C 0.30842(10) 0.50588(13) 0.20221(9) 0.0159(3) Uani 1 1 d . . . . .
C30 C 0.31076(11) 0.60563(13) 0.24832(9) 0.0177(3) Uani 1 1 d . . . . .
H30A H 0.333214 0.666926 0.225931 0.021 Uiso 1 1 calc R . . . .
H30B H 0.249637 0.623173 0.248507 0.021 Uiso 1 1 calc R . . . .
Cl2 Cl 0.81087(3) 0.24339(4) 0.40537(3) 0.02934(10) Uani 1 1 d D U . . .
O7 O 0.7284(3) 0.2312(4) 0.4217(2) 0.0349(12) Uani 0.68(2) 1 d D U . A 1
O8 O 0.7980(4) 0.2169(4) 0.3288(2) 0.0457(13) Uani 0.68(2) 1 d D U . A 1
O9 O 0.8442(4) 0.3505(5) 0.4187(5) 0.0468(13) Uani 0.68(2) 1 d D U . A 1
O10 O 0.8743(4) 0.1696(6) 0.4503(4) 0.0554(15) Uani 0.68(2) 1 d D U . A 1
O11 O 0.65950(11) 0.07288(14) 0.24934(9) 0.0393(4) Uani 1 1 d D . . . .
H11 H 0.7012(15) 0.113(2) 0.2739(14) 0.047 Uiso 1 1 d DR . . . .
C31 C 0.69079(17) -0.0345(2) 0.25668(15) 0.0463(6) Uani 1 1 d . . . . .
H31A H 0.742154 -0.040127 0.238130 0.069 Uiso 1 1 calc GR . . . .
H31B H 0.643369 -0.082323 0.228146 0.069 Uiso 1 1 calc GR . . . .
H31C H 0.708498 -0.055429 0.308829 0.069 Uiso 1 1 calc GR . . . .
O9A O 0.8242(18) 0.3592(9) 0.4127(10) 0.076(5) Uani 0.32(2) 1 d D U . A 2
O10A O 0.8748(8) 0.1903(18) 0.4631(11) 0.080(5) Uani 0.32(2) 1 d D U . A 2
O7A O 0.7250(8) 0.2270(15) 0.4108(14) 0.110(7) Uani 0.32(2) 1 d D U . A 2
O8A O 0.8153(18) 0.2111(13) 0.3364(8) 0.111(7) Uani 0.32(2) 1 d D U . A 2

loop_
_atom_site_aniso_label
_atom_site_aniso_U_11
_atom_site_aniso_U_22
_atom_site_aniso_U_33
_atom_site_aniso_U_23
_atom_site_aniso_U_13
_atom_site_aniso_U_12
Ni1 0.01178(8) 0.01214(9) 0.01391(9) -0.00029(7) 0.00200(7) -0.00033(6)
Ni2 0.01019(11) 0.01024(12) 0.01180(12) -0.00008(9) 0.00095(9) 0.00084(9)
Ni3 0.01142(8) 0.01227(9) 0.01237(9) -0.00071(7) 0.00090(7) 0.00099(6)
V1 0.01423(11) 0.01252(11) 0.01244(12) 0.00056(9) 0.00205(9) 0.00033(9)
Cl1 0.01697(16) 0.01328(15) 0.01612(16) -0.00129(12) 0.00245(13) -0.00046(12)
O1 0.0136(5) 0.0193(5) 0.0149(5) -0.0013(4) 0.0045(4) -0.0016(4)
O2 0.0133(5) 0.0110(5) 0.0155(5) 0.0001(4) 0.0027(4) 0.0017(4)
O3 0.0108(4) 0.0122(5) 0.0137(5) -0.0010(4) 0.0018(4) 0.0020(4)
O4 0.0119(5) 0.0123(5) 0.0139(5) -0.0009(4) 0.0026(4) 0.0023(4)
O5 0.0137(5) 0.0139(5) 0.0127(5) -0.0003(4) -0.0011(4) 0.0019(4)
O6 0.0264(6) 0.0196(6) 0.0206(6) 0.0046(5) 0.0049(5) -0.0002(5)
N1 0.0164(6) 0.0162(6) 0.0188(7) 0.0001(5) 0.0042(5) -0.0014(5)
N2 0.0192(6) 0.0154(6) 0.0155(6) -0.0006(5) 0.0030(5) -0.0008(5)
N3 0.0132(6) 0.0166(6) 0.0153(6) -0.0002(5) 0.0006(5) 0.0010(5)
N4 0.0158(6) 0.0227(7) 0.0154(6) -0.0015(5) 0.0034(5) -0.0002(5)
N5 0.0147(6) 0.0143(6) 0.0172(6) -0.0014(5) 0.0024(5) -0.0006(5)
C1 0.0163(7) 0.0210(8) 0.0221(8) -0.0030(6) 0.0036(6) -0.0027(6)
C2 0.0153(7) 0.0336(10) 0.0305(10) -0.0066(8) 0.0026(7) -0.0042(7)
C3 0.0163(8) 0.0411(11) 0.0358(11) -0.0078(9) 0.0094(7) -0.0050(7)
C4 0.0180(8) 0.0384(10) 0.0277(9) -0.0062(8) 0.0097(7) -0.0034(7)
C5 0.0171(7) 0.0226(8) 0.0216(8) -0.0003(6) 0.0062(6) -0.0027(6)
C6 0.0172(7) 0.0420(11) 0.0176(8) -0.0043(7) 0.0055(6) -0.0070(7)
C7 0.0221(8) 0.0195(8) 0.0197(8) 0.0002(6) 0.0051(6) -0.0034(6)
C8 0.0331(9) 0.0164(8) 0.0231(9) 0.0021(6) 0.0085(7) -0.0043(7)
C9 0.0353(9) 0.0156(7) 0.0228(9) 0.0021(6) 0.0068(7) 0.0041(7)
C10 0.0234(8) 0.0176(7) 0.0200(8) -0.0008(6) 0.0042(6) 0.0036(6)
C11 0.0188(7) 0.0154(7) 0.0145(7) -0.0024(5) 0.0026(6) -0.0002(5)
C12 0.0145(6) 0.0129(6) 0.0204(7) -0.0009(6) 0.0032(6) 0.0032(5)
C13 0.0157(7) 0.0264(8) 0.0173(8) -0.0023(6) 0.0001(6) 0.0002(6)
C14 0.0139(7) 0.0368(10) 0.0241(9) -0.0041(7) -0.0022(6) 0.0010(7)
C15 0.0128(7) 0.0383(10) 0.0326(10) -0.0057(8) 0.0022(7) 0.0049(7)
C16 0.0153(7) 0.0234(8) 0.0251(9) -0.0048(7) 0.0041(6) 0.0039(6)
C17 0.0131(6) 0.0139(7) 0.0178(7) 0.0006(5) 0.0017(5) 0.0020(5)
C18 0.0103(6) 0.0154(7) 0.0170(7) -0.0026(5) 0.0019(5) 0.0017(5)
C19 0.0296(9) 0.0361(10) 0.0186(8) 0.0014(7) 0.0090(7) 0.0013(8)
C20 0.0502(13) 0.0517(14) 0.0240(10) -0.0023(9) 0.0199(10) 0.0045(11)
C21 0.0535(14) 0.0480(13) 0.0323(11) -0.0114(10) 0.0255(11) 0.0071(11)
C22 0.0327(10) 0.0292(10) 0.0316(10) -0.0089(8) 0.0139(8) 0.0062(8)
C23 0.0127(6) 0.0222(8) 0.0197(8) -0.0046(6) 0.0033(6) 0.0001(6)
C24 0.0143(6) 0.0148(7) 0.0186(7) -0.0024(6) 0.0031(6) 0.0032(5)
C25 0.0210(7) 0.0150(7) 0.0208(8) -0.0026(6) 0.0051(6) -0.0009(6)
C26 0.0296(9) 0.0203(8) 0.0211(8) -0.0073(6) 0.0058(7) -0.0011(7)
C27 0.0321(9) 0.0265(9) 0.0157(8) -0.0026(7) 0.0042(7) 0.0003(7)
C28 0.0239(8) 0.0203(8) 0.0155(7) 0.0020(6) 0.0010(6) 0.0009(6)
C29 0.0137(6) 0.0163(7) 0.0153(7) -0.0015(5) 0.0008(5) 0.0006(5)
C30 0.0191(7) 0.0145(7) 0.0151(7) -0.0003(5) -0.0015(6) 0.0030(5)
Cl2 0.0250(2) 0.0333(2) 0.0290(2) -0.00228(18) 0.00714(17) -0.00485(17)
O7 0.0286(18) 0.035(2) 0.046(2) 0.0056(13) 0.0182(14) 0.0048(14)
O8 0.062(2) 0.045(2) 0.0318(17) -0.0128(14) 0.0173(16) -0.0235(19)
O9 0.049(2) 0.044(2) 0.041(2) -0.0063(18) 0.0045(17) -0.0224(15)
O10 0.039(2) 0.062(3) 0.065(3) 0.015(2) 0.016(2) 0.024(2)
O11 0.0347(8) 0.0433(9) 0.0349(9) -0.0037(7) 0.0031(7) 0.0033(7)
C31 0.0462(13) 0.0490(14) 0.0503(15) 0.0021(12) 0.0249(12) 0.0070(11)
O9A 0.164(15) 0.035(4) 0.046(8) -0.022(4) 0.057(9) -0.045(6)
O10A 0.040(5) 0.114(10) 0.068(7) 0.048(7) -0.012(5) -0.041(5)
O7A 0.032(5) 0.101(11) 0.205(17) 0.017(10) 0.045(8) -0.011(6)
O8A 0.210(17) 0.077(8) 0.063(6) -0.009(6) 0.067(8) 0.058(10)

loop_
_atom_type_symbol
_atom_type_description
_atom_type_scat_dispersion_real
_atom_type_scat_dispersion_imag
_atom_type_scat_source
C C 0.0033 0.0016 'International Tables Vol C Tables 4.2.6.8 and 6.1.1.4'
H H 0.0000 0.0000 'International Tables Vol C Tables 4.2.6.8 and 6.1.1.4'
Cl Cl 0.1484 0.1585 'International Tables Vol C Tables 4.2.6.8 and 6.1.1.4'
N N 0.0061 0.0033 'International Tables Vol C Tables 4.2.6.8 and 6.1.1.4'
Ni Ni 0.3393 1.1124 'International Tables Vol C Tables 4.2.6.8 and 6.1.1.4'
O O 0.0106 0.0060 'International Tables Vol C Tables 4.2.6.8 and 6.1.1.4'
V V 0.3005 0.5294 'International Tables Vol C Tables 4.2.6.8 and 6.1.1.4'

loop_
_exptl_crystal_face_index_h
_exptl_crystal_face_index_k
_exptl_crystal_face_index_l
_exptl_crystal_face_perp_dist
1 5 -25 0.1544
-20 1 19 0.0877
-17 -1 23 0.0856
17 -6 8 0.2121
19 0 -21 0.0712
-4 -15 -12 0.1199
14 -12 5 0.1525
-1 16 10 0.1629
-12 14 -2 0.1403
-7 17 4 0.1242
-1 -16 -11 0.1049
22 -3 -11 0.1206
3 10 -22 0.1262
19 6 -16 0.0950
10 15 -11 0.1011
-1 15 -14 0.1140
6 -13 14 0.1673
16 -9 -18 0.0844
-14 8 21 0.0994
-13 -14 3 0.1250

loop_
_geom_angle_atom_site_label_1
_geom_angle_atom_site_label_2
_geom_angle_atom_site_label_3
_geom_angle
_geom_angle_site_symmetry_1
_geom_angle_site_symmetry_3
_geom_angle_publ_flag
O1 Ni1 Cl1 173.43(4) . 3_666 ?
O1 Ni1 O2 78.76(4) . . ?
O1 Ni1 O3 87.70(4) . 3_666 ?
O1 Ni1 N1 80.84(5) . . ?
O1 Ni1 N2 98.06(5) . . ?
O2 Ni1 Cl1 100.78(3) . 3_666 ?
O3 Ni1 Cl1 85.75(3) 3_666 3_666 ?
O3 Ni1 O2 82.93(4) 3_666 . ?
N1 Ni1 Cl1 99.99(4) . 3_666 ?
N1 Ni1 O2 159.12(5) . . ?
N1 Ni1 O3 100.69(5) . 3_666 ?
N1 Ni1 N2 99.69(5) . . ?
N2 Ni1 Cl1 88.24(4) . 3_666 ?
N2 Ni1 O2 78.94(5) . . ?
N2 Ni1 O3 159.47(5) . 3_666 ?
O2 Ni2 O2 180.0 3_666 . ?
O3 Ni2 O2 97.08(4) 3_666 3_666 ?
O3 Ni2 O2 82.92(4) . 3_666 ?
O3 Ni2 O2 82.92(4) 3_666 . ?
O3 Ni2 O2 97.08(4) . . ?
O3 Ni2 O3 180.0 3_666 . ?
O3 Ni2 O4 99.20(4) 3_666 . ?
O3 Ni2 O4 80.80(4) . . ?
O3 Ni2 O4 80.80(4) 3_666 3_666 ?
O3 Ni2 O4 99.20(4) . 3_666 ?
O4 Ni2 O2 99.64(4) . 3_666 ?
O4 Ni2 O2 80.36(4) . . ?
O4 Ni2 O2 99.64(4) 3_666 . ?
O4 Ni2 O2 80.36(4) 3_666 3_666 ?
O4 Ni2 O4 180.0 3_666 . ?
O3 Ni3 Cl1 86.83(3) . . ?
O3 Ni3 O4 81.18(4) . . ?
O3 Ni3 N3 80.28(5) . . ?
O3 Ni3 N5 174.85(5) . . ?
O4 Ni3 Cl1 94.54(3) . . ?
O5 Ni3 Cl1 173.06(3) . . ?
O5 Ni3 O3 96.58(4) . . ?
O5 Ni3 O4 80.07(4) . . ?
O5 Ni3 N3 91.88(5) . . ?
O5 Ni3 N5 80.48(5) . . ?
N3 Ni3 Cl1 94.66(4) . . ?
N3 Ni3 O4 158.78(5) . . ?
N5 Ni3 Cl1 96.54(4) . . ?
N5 Ni3 O4 102.36(5) . . ?
N5 Ni3 N3 95.53(5) . . ?
O1 V1 O2 80.24(4) . . ?
O1 V1 O4 86.40(4) . . ?
O1 V1 O5 161.90(5) . . ?
O1 V1 N4 86.62(5) . . ?
O2 V1 O4 79.88(4) . . ?
O2 V1 N4 153.09(5) . . ?
O5 V1 O2 87.51(4) . . ?
O5 V1 O4 78.31(4) . . ?
O5 V1 N4 98.84(5) . . ?
O6 V1 O1 100.82(6) . . ?
O6 V1 O2 109.29(6) . . ?
O6 V1 O4 169.05(6) . . ?
O6 V1 O5 95.77(6) . . ?
O6 V1 N4 96.14(6) . . ?
N4 V1 O4 75.92(5) . . ?
Ni3 Cl1 Ni1 84.202(13) . 3_666 ?
V1 O1 Ni1 102.11(5) . . ?
C6 O1 Ni1 114.90(10) . . ?
C6 O1 V1 129.30(10) . . ?
Ni1 O2 Ni2 95.82(4) . . ?
V1 O2 Ni1 95.93(4) . . ?
V1 O2 Ni2 101.24(5) . . ?
C12 O2 Ni1 109.21(9) . . ?
C12 O2 Ni2 132.95(9) . . ?
C12 O2 V1 114.46(9) . . ?
Ni2 O3 Ni1 98.33(4) . 3_666 ?
Ni3 O3 Ni1 103.19(5) . 3_666 ?
Ni3 O3 Ni2 100.28(4) . . ?
C18 O3 Ni1 116.62(9) . 3_666 ?
C18 O3 Ni2 126.28(9) . . ?
C18 O3 Ni3 108.96(9) . . ?
Ni2 O4 V1 98.29(4) . . ?
Ni3 O4 Ni2 97.40(4) . . ?
Ni3 O4 V1 96.81(4) . . ?
C24 O4 Ni2 129.01(9) . . ?
C24 O4 Ni3 117.94(9) . . ?
C24 O4 V1 111.48(9) . . ?
V1 O5 Ni3 104.27(5) . . ?
C30 O5 Ni3 108.90(9) . . ?
C30 O5 V1 119.87(10) . . ?
C1 N1 Ni1 128.36(12) . . ?
C5 N1 Ni1 112.77(11) . . ?
C5 N1 C1 118.70(14) . . ?
C7 N2 Ni1 127.88(11) . . ?
C11 N2 Ni1 113.55(11) . . ?
C11 N2 C7 118.55(14) . . ?
C13 N3 Ni3 129.05(12) . . ?
C17 N3 Ni3 111.75(10) . . ?
C17 N3 C13 119.17(14) . . ?
C19 N4 V1 123.73(13) . . ?
C23 N4 V1 116.42(11) . . ?
C23 N4 C19 119.48(15) . . ?
C25 N5 Ni3 129.29(11) . . ?
C25 N5 C29 118.74(14) . . ?
C29 N5 Ni3 111.91(10) . . ?
N1 C1 H1 118.8 . . ?
N1 C1 C2 122.39(17) . . ?
C2 C1 H1 118.8 . . ?
C1 C2 H2 120.6 . . ?
C1 C2 C3 118.81(17) . . ?
C3 C2 H2 120.6 . . ?
C2 C3 H3 120.4 . . ?
C2 C3 C4 119.28(17) . . ?
C4 C3 H3 120.4 . . ?
C3 C4 H4 120.5 . . ?
C3 C4 C5 118.99(18) . . ?
C5 C4 H4 120.5 . . ?
N1 C5 C4 121.81(16) . . ?
N1 C5 C6 116.63(14) . . ?
C4 C5 C6 121.55(16) . . ?
O1 C6 C5 109.86(14) . . ?
O1 C6 H6A 109.7 . . ?
O1 C6 H6B 109.7 . . ?
C5 C6 H6A 109.7 . . ?
C5 C6 H6B 109.7 . . ?
H6A C6 H6B 108.2 . . ?
N2 C7 H7 118.6 . . ?
N2 C7 C8 122.85(16) . . ?
C8 C7 H7 118.6 . . ?
C7 C8 H8 120.8 . . ?
C7 C8 C9 118.47(16) . . ?
C9 C8 H8 120.8 . . ?
C8 C9 H9 120.3 . . ?
C8 C9 C10 119.34(16) . . ?
C10 C9 H9 120.3 . . ?
C9 C10 H10 120.5 . . ?
C9 C10 C11 118.97(16) . . ?
C11 C10 H10 120.5 . . ?
N2 C11 C10 121.82(15) . . ?
N2 C11 C12 116.18(13) . . ?
C10 C11 C12 122.00(14) . . ?
O2 C12 C11 109.73(12) . . ?
O2 C12 H12A 109.7 . . ?
O2 C12 H12B 109.7 . . ?
C11 C12 H12A 109.7 . . ?
C11 C12 H12B 109.7 . . ?
H12A C12 H12B 108.2 . . ?
N3 C13 H13 118.9 . . ?
N3 C13 C14 122.25(16) . . ?
C14 C13 H13 118.9 . . ?
C13 C14 H14 120.8 . . ?
C13 C14 C15 118.48(16) . . ?
C15 C14 H14 120.8 . . ?
C14 C15 H15 120.3 . . ?
C16 C15 C14 119.46(16) . . ?
C16 C15 H15 120.3 . . ?
C15 C16 H16 120.6 . . ?
C15 C16 C17 118.78(16) . . ?
C17 C16 H16 120.6 . . ?
N3 C17 C16 121.82(15) . . ?
N3 C17 C18 116.40(13) . . ?
C16 C17 C18 121.77(15) . . ?
O3 C18 C17 110.21(12) . . ?
O3 C18 H18A 109.6 . . ?
O3 C18 H18B 109.6 . . ?
C17 C18 H18A 109.6 . . ?
C17 C18 H18B 109.6 . . ?
H18A C18 H18B 108.1 . . ?
N4 C19 H19 118.9 . . ?
N4 C19 C20 122.3(2) . . ?
C20 C19 H19 118.9 . . ?
C19 C20 H20 120.9 . . ?
C19 C20 C21 118.2(2) . . ?
C21 C20 H20 120.9 . . ?
C20 C21 H21 119.9 . . ?
C22 C21 C20 120.15(19) . . ?
C22 C21 H21 119.9 . . ?
C21 C22 H22 120.6 . . ?
C21 C22 C23 118.75(19) . . ?
C23 C22 H22 120.6 . . ?
N4 C23 C22 121.16(17) . . ?
N4 C23 C24 116.35(14) . . ?
C22 C23 C24 122.49(16) . . ?
O4 C24 C23 110.59(13) . . ?
O4 C24 H24A 109.5 . . ?
O4 C24 H24B 109.5 . . ?
C23 C24 H24A 109.5 . . ?
C23 C24 H24B 109.5 . . ?
H24A C24 H24B 108.1 . . ?
N5 C25 H25 118.8 . . ?
N5 C25 C26 122.33(16) . . ?
C26 C25 H25 118.8 . . ?
C25 C26 H26 120.5 . . ?
C25 C26 C27 119.02(16) . . ?
C27 C26 H26 120.5 . . ?
C26 C27 H27 120.5 . . ?
C28 C27 C26 118.94(16) . . ?
C28 C27 H27 120.5 . . ?
C27 C28 H28 120.4 . . ?
C27 C28 C29 119.27(16) . . ?
C29 C28 H28 120.4 . . ?
N5 C29 C28 121.67(15) . . ?
N5 C29 C30 115.19(14) . . ?
C28 C29 C30 123.14(14) . . ?
O5 C30 C29 111.48(12) . . ?
O5 C30 H30A 109.3 . . ?
O5 C30 H30B 109.3 . . ?
C29 C30 H30A 109.3 . . ?
C29 C30 H30B 109.3 . . ?
H30A C30 H30B 108.0 . . ?
O7 Cl2 O8 109.6(3) . . ?
O9 Cl2 O7 111.7(4) . . ?
O9 Cl2 O8 108.8(4) . . ?
O9 Cl2 O10 109.8(4) . . ?
O10 Cl2 O7 108.6(3) . . ?
O10 Cl2 O8 108.3(4) . . ?
O10A Cl2 O9A 109.9(9) . . ?
O7A Cl2 O9A 104.5(10) . . ?
O7A Cl2 O10A 110.6(9) . . ?
O8A Cl2 O9A 109.2(9) . . ?
O8A Cl2 O10A 111.7(10) . . ?
O8A Cl2 O7A 110.7(10) . . ?
C31 O11 H11 108.4(19) . . ?
O11 C31 H31A 109.5 . . ?
O11 C31 H31B 109.5 . . ?
O11 C31 H31C 109.5 . . ?
H31A C31 H31B 109.5 . . ?
H31A C31 H31C 109.5 . . ?
H31B C31 H31C 109.5 . . ?

loop_
_geom_bond_atom_site_label_1
_geom_bond_atom_site_label_2
_geom_bond_distance
_geom_bond_site_symmetry_2
_geom_bond_publ_flag
Ni1 Cl1 2.4130(4) 3_666 ?
Ni1 O1 1.9953(11) . ?
Ni1 O2 2.0939(11) . ?
Ni1 O3 2.0814(11) 3_666 ?
Ni1 N1 2.0607(13) . ?
Ni1 N2 2.0707(14) . ?
Ni2 O2 2.1217(11) 3_666 ?
Ni2 O2 2.1217(11) . ?
Ni2 O3 2.0533(10) . ?
Ni2 O3 2.0532(10) 3_666 ?
Ni2 O4 2.0936(11) . ?
Ni2 O4 2.0936(11) 3_666 ?
Ni3 Cl1 2.4055(4) . ?
Ni3 O3 2.0410(11) . ?
Ni3 O4 2.0896(10) . ?
Ni3 O5 2.0283(11) . ?
Ni3 N3 2.0716(13) . ?
Ni3 N5 2.0664(14) . ?
V1 O1 1.9692(11) . ?
V1 O2 2.0573(11) . ?
V1 O4 2.1769(11) . ?
V1 O5 2.0140(11) . ?
V1 O6 1.6096(12) . ?
V1 N4 2.1051(14) . ?
O1 C6 1.3971(19) . ?
O2 C12 1.4232(18) . ?
O3 C18 1.4198(17) . ?
O4 C24 1.4158(18) . ?
O5 C30 1.4083(19) . ?
N1 C1 1.351(2) . ?
N1 C5 1.344(2) . ?
N2 C7 1.346(2) . ?
N2 C11 1.346(2) . ?
N3 C13 1.348(2) . ?
N3 C17 1.339(2) . ?
N4 C19 1.348(2) . ?
N4 C23 1.345(2) . ?
N5 C25 1.345(2) . ?
N5 C29 1.347(2) . ?
C1 H1 0.9500 . ?
C1 C2 1.381(2) . ?
C2 H2 0.9500 . ?
C2 C3 1.383(3) . ?
C3 H3 0.9500 . ?
C3 C4 1.385(3) . ?
C4 H4 0.9500 . ?
C4 C5 1.391(2) . ?
C5 C6 1.514(2) . ?
C6 H6A 0.9900 . ?
C6 H6B 0.9900 . ?
C7 H7 0.9500 . ?
C7 C8 1.384(2) . ?
C8 H8 0.9500 . ?
C8 C9 1.385(3) . ?
C9 H9 0.9500 . ?
C9 C10 1.386(3) . ?
C10 H10 0.9500 . ?
C10 C11 1.394(2) . ?
C11 C12 1.517(2) . ?
C12 H12A 0.9900 . ?
C12 H12B 0.9900 . ?
C13 H13 0.9500 . ?
C13 C14 1.385(2) . ?
C14 H14 0.9500 . ?
C14 C15 1.388(3) . ?
C15 H15 0.9500 . ?
C15 C16 1.386(2) . ?
C16 H16 0.9500 . ?
C16 C17 1.392(2) . ?
C17 C18 1.517(2) . ?
C18 H18A 0.9900 . ?
C18 H18B 0.9900 . ?
C19 H19 0.9500 . ?
C19 C20 1.377(3) . ?
C20 H20 0.9500 . ?
C20 C21 1.384(3) . ?
C21 H21 0.9500 . ?
C21 C22 1.382(3) . ?
C22 H22 0.9500 . ?
C22 C23 1.391(2) . ?
C23 C24 1.504(2) . ?
C24 H24A 0.9900 . ?
C24 H24B 0.9900 . ?
C25 H25 0.9500 . ?
C25 C26 1.379(2) . ?
C26 H26 0.9500 . ?
C26 C27 1.384(3) . ?
C27 H27 0.9500 . ?
C27 C28 1.383(2) . ?
C28 H28 0.9500 . ?
C28 C29 1.387(2) . ?
C29 C30 1.513(2) . ?
C30 H30A 0.9900 . ?
C30 H30B 0.9900 . ?
Cl2 O7 1.435(4) . ?
Cl2 O8 1.446(4) . ?
Cl2 O9 1.426(5) . ?
Cl2 O10 1.433(4) . ?
Cl2 O9A 1.456(10) . ?
Cl2 O10A 1.409(10) . ?
Cl2 O7A 1.405(10) . ?
Cl2 O8A 1.394(10) . ?
O11 H11 0.846(17) . ?
O11 C31 1.416(3) . ?
C31 H31A 0.9800 . ?
C31 H31B 0.9800 . ?
C31 H31C 0.9800 . ?

loop_
_geom_hbond_atom_site_label_D
_geom_hbond_atom_site_label_H
_geom_hbond_atom_site_label_A
_geom_hbond_distance_DH
_geom_hbond_distance_HA
_geom_hbond_distance_DA
_geom_hbond_angle_DHA
_geom_hbond_site_symmetry_A
O11 H11 O8 0.846(17) 2.029(18) 2.874(4) 177(3) .
O11 H11 O7A 0.846(17) 2.89(3) 3.50(3) 131(2) .

loop_
_geom_torsion_atom_site_label_1
_geom_torsion_atom_site_label_2
_geom_torsion_atom_site_label_3
_geom_torsion_atom_site_label_4
_geom_torsion
_geom_torsion_site_symmetry_1
_geom_torsion_site_symmetry_2
_geom_torsion_site_symmetry_3
_geom_torsion_site_symmetry_4
_geom_torsion_publ_flag
Ni1 O1 C6 C5 24.82(19) . . . . ?
Ni1 O2 C12 C11 37.03(14) . . . . ?
Ni1 O3 C18 C17 -79.55(13) 3_666 . . . ?
Ni1 N1 C1 C2 175.30(14) . . . . ?
Ni1 N1 C5 C4 -174.65(15) . . . . ?
Ni1 N1 C5 C6 6.37(19) . . . . ?
Ni1 N2 C7 C8 -178.19(13) . . . . ?
Ni1 N2 C11 C10 178.36(13) . . . . ?
Ni1 N2 C11 C12 -1.99(17) . . . . ?
Ni2 O2 C12 C11 155.12(10) . . . . ?
Ni2 O3 C18 C17 155.77(10) . . . . ?
Ni2 O4 C24 C23 -153.10(10) . . . . ?
Ni3 O3 C18 C17 36.68(14) . . . . ?
Ni3 O4 C24 C23 78.78(14) . . . . ?
Ni3 O5 C30 C29 -36.16(15) . . . . ?
Ni3 N3 C13 C14 -175.75(14) . . . . ?
Ni3 N3 C17 C16 176.32(13) . . . . ?
Ni3 N3 C17 C18 -3.63(17) . . . . ?
Ni3 N5 C25 C26 176.53(13) . . . . ?
Ni3 N5 C29 C28 -175.79(12) . . . . ?
Ni3 N5 C29 C30 4.60(16) . . . . ?
V1 O1 C6 C5 157.57(11) . . . . ?
V1 O2 C12 C11 -69.15(13) . . . . ?
V1 O4 C24 C23 -31.88(14) . . . . ?
V1 O5 C30 C29 83.64(14) . . . . ?
V1 N4 C19 C20 173.85(16) . . . . ?
V1 N4 C23 C22 -174.41(13) . . . . ?
V1 N4 C23 C24 4.32(18) . . . . ?
N1 C1 C2 C3 -1.6(3) . . . . ?
N1 C5 C6 O1 -20.3(2) . . . . ?
N2 C7 C8 C9 0.4(3) . . . . ?
N2 C11 C12 O2 -23.93(19) . . . . ?
N3 C13 C14 C15 -0.2(3) . . . . ?
N3 C17 C18 O3 -22.31(19) . . . . ?
N4 C19 C20 C21 -0.5(3) . . . . ?
N4 C23 C24 O4 18.96(19) . . . . ?
N5 C25 C26 C27 -0.7(3) . . . . ?
N5 C29 C30 O5 21.23(19) . . . . ?
C1 N1 C5 C4 0.9(3) . . . . ?
C1 N1 C5 C6 -178.03(16) . . . . ?
C1 C2 C3 C4 1.3(3) . . . . ?
C2 C3 C4 C5 0.1(3) . . . . ?
C3 C4 C5 N1 -1.2(3) . . . . ?
C3 C4 C5 C6 177.70(19) . . . . ?
C4 C5 C6 O1 160.72(17) . . . . ?
C5 N1 C1 C2 0.5(3) . . . . ?
C7 N2 C11 C10 0.1(2) . . . . ?
C7 N2 C11 C12 179.78(14) . . . . ?
C7 C8 C9 C10 -0.5(3) . . . . ?
C8 C9 C10 C11 0.4(3) . . . . ?
C9 C10 C11 N2 -0.2(3) . . . . ?
C9 C10 C11 C12 -179.86(16) . . . . ?
C10 C11 C12 O2 155.72(15) . . . . ?
C11 N2 C7 C8 -0.2(3) . . . . ?
C13 N3 C17 C16 -1.7(2) . . . . ?
C13 N3 C17 C18 178.38(14) . . . . ?
C13 C14 C15 C16 -1.6(3) . . . . ?
C14 C15 C16 C17 1.8(3) . . . . ?
C15 C16 C17 N3 -0.1(3) . . . . ?
C15 C16 C17 C18 179.82(17) . . . . ?
C16 C17 C18 O3 157.75(15) . . . . ?
C17 N3 C13 C14 1.9(3) . . . . ?
C19 N4 C23 C22 -1.1(2) . . . . ?
C19 N4 C23 C24 177.61(15) . . . . ?
C19 C20 C21 C22 0.0(4) . . . . ?
C20 C21 C22 C23 0.0(3) . . . . ?
C21 C22 C23 N4 0.6(3) . . . . ?
C21 C22 C23 C24 -178.04(18) . . . . ?
C22 C23 C24 O4 -162.32(15) . . . . ?
C23 N4 C19 C20 1.1(3) . . . . ?
C25 N5 C29 C28 1.5(2) . . . . ?
C25 N5 C29 C30 -178.14(14) . . . . ?
C25 C26 C27 C28 0.3(3) . . . . ?
C26 C27 C28 C29 0.9(3) . . . . ?
C27 C28 C29 N5 -1.8(3) . . . . ?
C27 C28 C29 C30 177.73(16) . . . . ?
C28 C29 C30 O5 -158.37(15) . . . . ?
C29 N5 C25 C26 -0.2(2) . . . . ?

loop_
_exptl_oxdiff_crystal_face_indexfrac_h
_exptl_oxdiff_crystal_face_indexfrac_k
_exptl_oxdiff_crystal_face_indexfrac_l
_exptl_oxdiff_crystal_face_x
_exptl_oxdiff_crystal_face_y
_exptl_oxdiff_crystal_face_z
0.9857 4.9901 -24.9768 -0.7521 0.0911 0.6623
-19.9835 1.0110 19.0069 0.9325 -0.1039 0.3725
-16.9825 -0.9877 22.9995 0.9929 -0.1348 0.1148
16.9994 -5.9998 7.9705 -0.0844 -0.0021 -1.0019
18.9830 -0.0118 -21.0039 -0.9719 0.1270 -0.2640
-4.0247 -14.9912 -11.9698 -0.3099 -0.9573 0.1670
13.9909 -11.9954 4.9826 -0.1292 -0.3925 -0.9218
-0.9756 15.9918 9.9786 0.3439 0.9196 0.1044
-11.9866 13.9940 -1.9903 0.1853 0.5531 0.8057
-6.9790 16.9917 3.9934 0.2773 0.8360 0.5138
-1.0251 -15.9913 -10.9746 -0.3369 -0.9576 0.0014
21.9875 -3.0083 -11.0175 -0.7351 0.0885 -0.6866
2.9932 9.9866 -21.9867 -0.6907 0.4126 0.6038
18.9931 5.9853 -16.0139 -0.8126 0.4871 -0.2705
10.0066 14.9834 -11.0129 -0.4833 0.8715 0.1472
-0.9953 14.9866 -13.9935 -0.3709 0.6815 0.6682
5.9972 -12.9897 13.9848 0.2829 -0.4983 -0.8336
15.9761 -9.0038 -17.9965 -0.8438 -0.3781 -0.3871
-13.9749 8.0045 20.9909 0.8945 0.3779 0.2136
-13.0117 -13.9850 3.0256 0.3023 -0.9249 0.1885
